data_1509602
loop_
_publ_author_name
'Wiegers, G.A.'
'Hofman, P.'
'Folmer, J.C.W.'

_publ_section_title
;
 Order-disorder transitions in the system Ag2-x Aux S (0< x< 1)
;
_journal_name_full 'Journal of the Less-Common Metals'
_journal_page_first 251
_journal_page_last 268
_journal_paper_doi 10.1016/0022-5088(76)90007-2
_journal_volume 48
_journal_year 1976
_chemical_formula_sum 'Ag1.58 Au0.426 S'
_space_group_IT_number 224
_symmetry_space_group_name_Hall 'P 4n 2 3 -1n'
_symmetry_space_group_name_H-M 'P n -3 m :1'
_cell_angle_alpha 90
_cell_angle_beta 90
_cell_angle_gamma 90
_cell_formula_units_Z 2
_cell_length_a 4.91
_cell_length_b 4.91
_cell_length_c 4.91
_cell_volume 118.371
_citation_journal_id_ASTM JCOMAH
_cod_data_source_file silver1-2_607.cif
_cod_data_source_block Ag1.58Au0.426S1
_cod_original_cell_volume 118.3708
_cod_original_sg_symbol_Hall '-P 4bc 2bc 3 (x+1/4,y+1/4,z+1/4)'
_cod_original_formula_sum 'Ag1.58 Au0.426 S1'
_cod_database_code 1509602

loop_
_symmetry_equiv_pos_as_xyz
x,y,z
-y+1/2,x+1/2,z+1/2
-x,-y,z
y+1/2,-x+1/2,z+1/2
x,-y,-z
y+1/2,x+1/2,-z+1/2
-x,y,-z
-y+1/2,-x+1/2,-z+1/2
z,x,y
-x+1/2,z+1/2,y+1/2
-z,-x,y
x+1/2,-z+1/2,y+1/2
z,-x,-y
x+1/2,z+1/2,-y+1/2
-z,x,-y
-x+1/2,-z+1/2,-y+1/2
y,z,x
y,-z,-x
z+1/2,y+1/2,-x+1/2
-y,z,-x
-z+1/2,-y+1/2,-x+1/2
-y,-z,x
z+1/2,-y+1/2,x+1/2
-z+1/2,y+1/2,x+1/2
-x+1/2,-y+1/2,-z+1/2
y,-x,-z
x+1/2,y+1/2,-z+1/2
-y,x,-z
-x+1/2,y+1/2,z+1/2
-y,-x,z
x+1/2,-y+1/2,z+1/2
y,x,z
-z+1/2,-x+1/2,-y+1/2
x,-z,-y
z+1/2,x+1/2,-y+1/2
-x,z,-y
-z+1/2,x+1/2,y+1/2
-x,-z,y
z+1/2,-x+1/2,y+1/2
x,z,y
-y+1/2,-z+1/2,-x+1/2
-y+1/2,z+1/2,x+1/2
-z,-y,x
y+1/2,-z+1/2,x+1/2
z,y,x
y+1/2,z+1/2,-x+1/2
-z,y,-x
z,-y,-x

loop_
_atom_site_label
_atom_site_type_symbol
_atom_site_fract_x
_atom_site_fract_y
_atom_site_fract_z
_atom_site_occupancy
_atom_site_U_iso_or_equiv
Au2 Au+1 0.75 0.75 0.75 0.03 0.0
Au1 Au+1 0.25 0.25 0.25 0.183 0.0
Ag2 Ag+1 0.25 0 0.5 0.131 0.0
Ag3 Ag+1 0.625 0.625 0 0.059 0.0
Ag1 Ag+1 0 0.5 0.5 0.03 0.0
S1 S-2 0 0 0 1 0.0
